data_7244225
loop_
_publ_author_name
'Zeng, Na-Na'
'Ren, Li'
'Cui, Guang-Hua'

_publ_section_title
;
 Ultrasensitive fluorescence detection of norfloxacin in aqueous medium
 employing a 2D Zn(ii)-based coordination polymer
;
_journal_issue 5
_journal_name_full CrystEngComm
_journal_page_first 931
_journal_page_last 935
_journal_paper_doi 10.1039/D1CE01537K
_journal_volume 24
_journal_year 2022
_chemical_formula_moiety 'C92 H64 N12 O16 S4 Zn4, 7(H2 O)'
_chemical_formula_sum 'C92 H78 N12 O23 S4 Zn4'
_chemical_formula_weight 2109.38
_space_group_crystal_system monoclinic
_space_group_IT_number 14
_space_group_name_Hall '-P 2yn'
_space_group_name_H-M_alt 'P 1 21/n 1'
_atom_sites_solution_hydrogens mixed
_atom_sites_solution_primary dual
_audit_creation_date 2021-06-05
_audit_creation_method
;
Olex2 1.3
(compiled 2020.06.28 svn.raecde09e for OlexSys, GUI svn.r6132)
;
_audit_update_record
;
2021-08-23 deposited with the CCDC.	2022-01-03 downloaded from the CCDC.
;
_cell_angle_alpha 90
_cell_angle_beta 109.798(7)
_cell_angle_gamma 90
_cell_formula_units_Z 1
_cell_length_a 8.892(4)
_cell_length_b 24.276(11)
_cell_length_c 11.365(5)
_cell_measurement_reflns_used 1009
_cell_measurement_temperature 296(2)
_cell_measurement_theta_max 18.42
_cell_measurement_theta_min 2.53
_cell_volume 2308.3(18)
_computing_cell_refinement 'SAINT v7.53A (Bruker, 2008)'
_computing_data_reduction 'SAINT v7.53A (Bruker, 2008)'
_computing_molecular_graphics 'Olex2 1.3 (Dolomanov et al., 2009)'
_computing_publication_material 'Olex2 1.3 (Dolomanov et al., 2009)'
_computing_structure_refinement 'SHELXL 2018/3 (Sheldrick, 2015)'
_computing_structure_solution 'SHELXT 2018/2 (Sheldrick, 2018)'
_diffrn_ambient_temperature 296(2)
_diffrn_measured_fraction_theta_full 0.996
_diffrn_measured_fraction_theta_max 0.984
_diffrn_measurement_device_type 'CCD area detector'
_diffrn_measurement_method 'phi and omega scans'
_diffrn_radiation_monochromator graphite
_diffrn_radiation_type MoK\a
_diffrn_radiation_wavelength 0.71073
_diffrn_reflns_av_R_equivalents 0.0901
_diffrn_reflns_av_unetI/netI 0.1367
_diffrn_reflns_Laue_measured_fraction_full 0.996
_diffrn_reflns_Laue_measured_fraction_max 0.984
_diffrn_reflns_limit_h_max 11
_diffrn_reflns_limit_h_min -11
_diffrn_reflns_limit_k_max 31
_diffrn_reflns_limit_k_min -29
_diffrn_reflns_limit_l_max 13
_diffrn_reflns_limit_l_min -14
_diffrn_reflns_number 13812
_diffrn_reflns_point_group_measured_fraction_full 0.996
_diffrn_reflns_point_group_measured_fraction_max 0.984
_diffrn_reflns_theta_full 25.242
_diffrn_reflns_theta_max 27.324
_diffrn_reflns_theta_min 1.678
_diffrn_source_current 30.0
_diffrn_source_power 1.5
_diffrn_source_voltage 50.0
_exptl_absorpt_coefficient_mu 1.198
_exptl_absorpt_correction_T_max 0.9176
_exptl_absorpt_correction_T_min 0.75778
_exptl_absorpt_correction_type none
_exptl_crystal_colour colourless
_exptl_crystal_colour_primary colourless
_exptl_crystal_density_diffrn 1.517
_exptl_crystal_description block
_exptl_crystal_F_000 1082
_exptl_crystal_size_max 0.22
_exptl_crystal_size_mid 0.2
_exptl_crystal_size_min 0.18
_refine_diff_density_max 0.658
_refine_diff_density_min -0.431
_refine_diff_density_rms 0.082
_refine_ls_extinction_method none
_refine_ls_goodness_of_fit_ref 0.983
_refine_ls_hydrogen_treatment constr
_refine_ls_matrix_type full
_refine_ls_number_parameters 326
_refine_ls_number_reflns 5139
_refine_ls_number_restraints 364
_refine_ls_restrained_S_all 0.954
_refine_ls_R_factor_all 0.1611
_refine_ls_R_factor_gt 0.0663
_refine_ls_shift/su_max 0.000
_refine_ls_shift/su_mean 0.000
_refine_ls_structure_factor_coef Fsqd
_refine_ls_weighting_details 'w=1/[\s^2^(Fo^2^)+(0.0725P)^2^] where P=(Fo^2^+2Fc^2^)/3'
_refine_ls_weighting_scheme calc
_refine_ls_wR_factor_gt 0.1522
_refine_ls_wR_factor_ref 0.1959
_reflns_Friedel_coverage 0.000
_reflns_number_gt 2228
_reflns_number_total 5139
_reflns_threshold_expression 'I > 2\s(I)'
_cod_data_source_file d1ce01537k2.cif
_cod_data_source_block 2
_cod_depositor_comments 'Adding full bibliography for 7244225.cif.'
_cod_original_cell_volume 2308.3(19)
_cod_database_code 7244225
_shelx_shelxl_version_number 2018/3
_shelx_space_group_comment
;
The symmetry employed for this shelxl refinement is uniquely defined
by the following loop, which should always be used as a source of
symmetry information in preference to the above space-group names.
They are only intended as comments.
;
_shelx_estimated_absorpt_t_max 0.813
_shelx_estimated_absorpt_t_min 0.778
_olex2_refinement_description
;
1. Fixed Uiso
 At 1.2 times of:
  All C(H) groups, All C(H,H) groups
 At 1.5 times of:
  All C(H,H,H) groups, All O(H,H) groups
2. Restrained distances
 O4-C9 \\sim O4A-C9A
 with sigma of 0.02
 O3-C9 \\sim O3A-C9A
 with sigma of 0.02
 C4-C9 \\sim C4-C9A
 with sigma of 0.02
 Zn1-O4 \\sim Zn1-O4A
 with sigma of 0.04
 Zn1-O3 \\sim Zn1-O3A
 with sigma of 0.04
 Zn1-C9 \\sim Zn1-C9A
 with sigma of 0.04
 O4-O3 \\sim O4A-O3A
 with sigma of 0.04
 O4-C4 \\sim O4A-C4
 with sigma of 0.04
 O3-C4 \\sim O3A-C4
 with sigma of 0.04
 O1-C1 \\sim O1A-C1A
 with sigma of 0.02
 O2-C1 \\sim O2A-C1A
 with sigma of 0.02
 C2-C1 \\sim C2-C1A
 with sigma of 0.02
 O1-O2 \\sim O1A-O2A
 with sigma of 0.04
 O1-C2 \\sim O1A-C2
 with sigma of 0.04
 O2-C2 \\sim O2A-C2
 with sigma of 0.04
3. Rigid bond restraints
 Zn1, O1
 with sigma for 1-2 distances of 0.02 and sigma for 1-3 distances of 0.02
4. Uiso/Uaniso restraints and constraints
Uanis(C9) \\sim Ueq: with sigma of 0.01 and sigma for terminal atoms of 0.01
Uanis(O3) = Uanis(O3A)
Uanis(C9) = Uanis(C9A)
Uanis(O4) = Uanis(O4A)
Uanis(O2) = Uanis(O2A)
Uanis(O1) = Uanis(O1A)
Uanis(C1) = Uanis(C1A)
5. Rigid body (RIGU) restrains
 All non-hydrogen atoms
 with sigma for 1-2 distances of 0.004 and sigma for 1-3 distances of 0.004
6. Others
 Fixed Sof: O4(0.5) O3(0.5) O1(0.5) O2(0.5) C9(0.5) C1(0.5) O2W(0.75)
 H2WA(0.75) H2WB(0.75) O4A(0.5) C9A(0.5) O3A(0.5) O1A(0.5) C1A(0.5) O2A(0.5)
7.a Free rotating group:
 O1W(H1WA,H1WB,O2W,H2WA,H2WB)
7.b Secondary CH2 refined with riding coordinates:
 C20(H20A,H20B)
7.c Aromatic/amide H refined with riding coordinates:
 C8(H8), C3(H3), C5(H5), C18(H18), C15(H15), C11(H11), C10(H10), C16(H16),
 C22(H22), C23(H23), C17(H17)
7.d Idealised Me refined as rotating group:
 C7(H7A,H7B,H7C)
;
_olex2_submission_special_instructions 'No special instructions were received'

loop_
_space_group_symop_operation_xyz
'x, y, z'
'-x+1/2, y+1/2, -z+1/2'
'-x, -y, -z'
'x-1/2, -y-1/2, z-1/2'

loop_
_atom_site_label
_atom_site_type_symbol
_atom_site_fract_x
_atom_site_fract_y
_atom_site_fract_z
_atom_site_U_iso_or_equiv
_atom_site_adp_type
_atom_site_occupancy
_atom_site_site_symmetry_order
_atom_site_calc_flag
_atom_site_refinement_flags_posn
_atom_site_refinement_flags_adp
_atom_site_refinement_flags_occupancy
_atom_site_disorder_assembly
_atom_site_disorder_group
Zn1 Zn 0.63284(8) 0.66358(3) 0.53646(6) 0.0546(3) Uani 1 1 d D . . . .
S1 S 0.1837(2) 0.67944(7) 0.17481(18) 0.0751(5) Uani 1 1 d . . . . .
O4 O 0.676(3) 0.6270(9) 0.7363(16) 0.059(5) Uani 0.5 1 d D . P A 1
O3 O 0.560(3) 0.7069(8) 0.6642(14) 0.055(4) Uani 0.5 1 d D . P A 1
N2 N 0.5205(6) 0.52004(18) 0.3312(4) 0.0489(11) Uani 1 1 d . . . . .
N3 N 0.6359(5) 0.58540(17) 0.4699(4) 0.0481(11) Uani 1 1 d . . . . .
N1 N 0.4175(6) 0.66308(19) 0.3754(4) 0.0563(12) Uani 1 1 d . . . . .
O1 O 0.400(3) 0.8087(14) 1.111(3) 0.080(5) Uani 0.5 1 d D . P B 1
C13 C 0.5160(7) 0.5730(2) 0.3648(5) 0.0444(12) Uani 1 1 d . . . . .
C19 C 0.6526(7) 0.4957(2) 0.4225(5) 0.0499(13) Uani 1 1 d . . . . .
C14 C 0.7229(7) 0.5372(2) 0.5070(5) 0.0490(13) Uani 1 1 d . . . . .
C21 C 0.4581(7) 0.4967(2) 0.1072(5) 0.0468(13) Uani 1 1 d . . . . .
C4 C 0.5928(7) 0.6828(2) 0.8740(5) 0.0479(13) Uani 1 1 d D . . . .
C12 C 0.4011(7) 0.6150(2) 0.3046(5) 0.0477(13) Uani 1 1 d . . . . .
O2 O 0.227(2) 0.7810(9) 0.937(3) 0.082(5) Uani 0.5 1 d D . P B 1
C8 C 0.5717(7) 0.7077(2) 1.1057(5) 0.0574(15) Uani 1 1 d . . . . .
H8 H 0.565162 0.717076 1.183175 0.069 Uiso 1 1 calc R U . . .
C6 C 0.6822(7) 0.6684(2) 1.0991(5) 0.0484(13) Uani 1 1 d . . . . .
C3 C 0.4823(7) 0.7204(2) 0.8827(5) 0.0542(14) Uani 1 1 d . . . . .
H3 H 0.414654 0.737502 0.811137 0.065 Uiso 1 1 calc R U . . .
C2 C 0.4717(7) 0.7329(2) 0.9993(5) 0.0541(14) Uani 1 1 d D . . . .
C20 C 0.4115(7) 0.4916(2) 0.2218(5) 0.0516(14) Uani 1 1 d . . . . .
H20A H 0.304831 0.506468 0.203632 0.062 Uiso 1 1 calc R U . . .
H20B H 0.408055 0.452865 0.241697 0.062 Uiso 1 1 calc R U . . .
C5 C 0.6895(7) 0.6568(2) 0.9821(5) 0.0552(14) Uani 1 1 d . . . . .
H5 H 0.762262 0.630562 0.975424 0.066 Uiso 1 1 calc R U . . .
C9 C 0.609(11) 0.671(3) 0.753(3) 0.0571(16) Uani 0.5 1 d D U P A 1
C18 C 0.7146(8) 0.4430(2) 0.4344(6) 0.0661(17) Uani 1 1 d . . . . .
H18 H 0.667089 0.415386 0.377181 0.079 Uiso 1 1 calc R U . . .
C15 C 0.8600(7) 0.5276(3) 0.6097(6) 0.0638(16) Uani 1 1 d . . . . .
H15 H 0.908586 0.555008 0.667296 0.077 Uiso 1 1 calc R U . . .
C11 C 0.2775(8) 0.6173(3) 0.1931(5) 0.0643(17) Uani 1 1 d . . . . .
H11 H 0.248687 0.588744 0.135180 0.077 Uiso 1 1 calc R U . . .
C10 C 0.3095(8) 0.6994(3) 0.3142(6) 0.0678(17) Uani 1 1 d . . . . .
H10 H 0.303563 0.734200 0.346608 0.081 Uiso 1 1 calc R U . . .
C7 C 0.7820(8) 0.6385(3) 1.2128(5) 0.0703(18) Uani 1 1 d . . . . .
H7A H 0.892981 0.645274 1.226181 0.105 Uiso 1 1 calc R U . . .
H7B H 0.760905 0.599742 1.201913 0.105 Uiso 1 1 calc R U . . .
H7C H 0.756725 0.651270 1.283891 0.105 Uiso 1 1 calc R U . . .
C16 C 0.9186(8) 0.4742(3) 0.6197(6) 0.0732(18) Uani 1 1 d . . . . .
H16 H 1.009171 0.465649 0.687464 0.088 Uiso 1 1 calc R U . . .
C22 C 0.6132(8) 0.4915(3) 0.1131(6) 0.0690(18) Uani 1 1 d . . . . .
H22 H 0.692190 0.485314 0.190051 0.083 Uiso 1 1 calc R U . . .
C23 C 0.6551(8) 0.4952(3) 0.0074(6) 0.0697(18) Uani 1 1 d . . . . .
H23 H 0.762002 0.492103 0.014106 0.084 Uiso 1 1 calc R U . . .
C17 C 0.8501(9) 0.4336(3) 0.5352(7) 0.0736(19) Uani 1 1 d . . . . .
H17 H 0.896391 0.398741 0.546399 0.088 Uiso 1 1 calc R U . . .
C1 C 0.3641(17) 0.7799(7) 1.014(2) 0.053(4) Uani 0.5 1 d D . P B 1
O1W O -0.0121(7) 0.4120(3) 0.0852(6) 0.156(3) Uani 1 1 d G . . . .
H1WA H -0.049048 0.379484 0.081668 0.234 Uiso 1 1 d G U . . .
H1WB H 0.089193 0.411093 0.117638 0.234 Uiso 1 1 d G U . . .
O2W O 0.8652(7) 0.3429(4) 0.2170(11) 0.211(6) Uani 0.75 1 d G . P . .
H2WA H 0.942551 0.337192 0.284516 0.316 Uiso 0.75 1 d G U P . .
H2WB H 0.878550 0.315542 0.150696 0.316 Uiso 0.75 1 d G U P . .
O4A O 0.720(3) 0.6340(9) 0.7492(16) 0.059(5) Uani 0.5 1 d D . P A 2
C9A C 0.617(11) 0.669(3) 0.756(3) 0.0571(16) Uani 0.5 1 d D . P A 2
O3A O 0.528(3) 0.6944(8) 0.6573(14) 0.055(4) Uani 0.5 1 d D . P A 2
O1A O 0.347(3) 0.8021(14) 1.085(3) 0.080(5) Uani 0.5 1 d D . P B 2
C1A C 0.3243(17) 0.7647(7) 1.002(2) 0.053(4) Uani 0.5 1 d D . P B 2
O2A O 0.197(2) 0.7617(9) 0.917(3) 0.082(5) Uani 0.5 1 d D . P B 2

loop_
_atom_site_aniso_label
_atom_site_aniso_U_11
_atom_site_aniso_U_22
_atom_site_aniso_U_33
_atom_site_aniso_U_23
_atom_site_aniso_U_13
_atom_site_aniso_U_12
Zn1 0.0696(5) 0.0550(5) 0.0459(4) -0.0123(3) 0.0282(4) -0.0123(3)
S1 0.0721(12) 0.0729(12) 0.0753(13) 0.0106(9) 0.0182(10) 0.0089(9)
O4 0.080(12) 0.049(5) 0.059(4) -0.019(3) 0.038(6) -0.028(7)
O3 0.063(8) 0.061(8) 0.042(3) -0.008(4) 0.020(4) -0.026(7)
N2 0.066(3) 0.049(3) 0.039(2) -0.0050(19) 0.028(2) -0.005(2)
N3 0.058(3) 0.049(3) 0.041(3) 0.000(2) 0.021(2) -0.005(2)
N1 0.066(3) 0.050(3) 0.058(3) -0.007(2) 0.027(3) -0.005(2)
O1 0.081(13) 0.081(7) 0.084(10) -0.002(5) 0.037(9) 0.023(10)
C13 0.059(3) 0.052(3) 0.030(3) -0.003(2) 0.025(2) -0.007(2)
C19 0.064(4) 0.054(3) 0.039(3) 0.005(2) 0.027(3) -0.002(3)
C14 0.058(3) 0.058(3) 0.036(3) 0.005(2) 0.023(3) 0.002(3)
C21 0.068(4) 0.040(3) 0.036(3) -0.007(2) 0.021(3) -0.005(3)
C4 0.066(4) 0.046(3) 0.035(3) -0.006(2) 0.022(3) -0.013(3)
C12 0.058(3) 0.051(3) 0.041(3) 0.000(2) 0.026(3) -0.003(3)
O2 0.069(6) 0.089(14) 0.085(8) 0.008(8) 0.022(5) 0.020(8)
C8 0.075(4) 0.063(4) 0.039(3) 0.000(3) 0.026(3) 0.008(3)
C6 0.057(3) 0.053(3) 0.040(3) 0.003(2) 0.022(3) 0.002(3)
C3 0.067(4) 0.058(4) 0.039(3) 0.006(3) 0.020(3) -0.005(3)
C2 0.063(4) 0.056(4) 0.050(3) 0.007(3) 0.027(3) 0.013(3)
C20 0.070(4) 0.046(3) 0.041(3) -0.006(2) 0.022(3) -0.015(3)
C5 0.072(4) 0.048(3) 0.052(3) -0.001(3) 0.030(3) 0.003(3)
C9 0.067(6) 0.062(5) 0.045(3) -0.012(2) 0.023(3) -0.024(3)
C18 0.089(5) 0.051(3) 0.071(4) 0.004(3) 0.043(3) 0.002(3)
C15 0.064(4) 0.080(4) 0.047(3) 0.003(3) 0.018(3) -0.005(3)
C11 0.088(4) 0.059(4) 0.046(3) 0.000(3) 0.023(3) 0.001(3)
C10 0.079(5) 0.051(4) 0.079(5) -0.007(3) 0.033(4) 0.002(3)
C7 0.076(4) 0.081(5) 0.056(4) 0.015(3) 0.025(3) 0.021(3)
C16 0.069(4) 0.095(5) 0.059(4) 0.027(3) 0.026(4) 0.015(4)
C22 0.071(4) 0.094(5) 0.043(4) -0.004(3) 0.022(3) 0.008(4)
C23 0.070(5) 0.093(5) 0.051(4) -0.007(3) 0.027(4) 0.001(4)
C17 0.092(5) 0.067(4) 0.070(5) 0.025(3) 0.038(4) 0.027(4)
C1 0.056(6) 0.049(9) 0.071(6) 0.022(6) 0.044(6) -0.003(6)
O1W 0.129(5) 0.219(8) 0.105(5) -0.034(5) 0.021(4) 0.047(5)
O2W 0.145(9) 0.166(10) 0.240(13) 0.032(8) -0.041(9) -0.068(7)
O4A 0.080(12) 0.049(5) 0.059(4) -0.019(3) 0.038(6) -0.028(7)
C9A 0.067(6) 0.062(5) 0.045(3) -0.012(2) 0.023(3) -0.024(3)
O3A 0.063(8) 0.061(8) 0.042(3) -0.008(4) 0.020(4) -0.026(7)
O1A 0.081(13) 0.081(7) 0.084(10) -0.002(5) 0.037(9) 0.023(10)
C1A 0.056(6) 0.049(9) 0.071(6) 0.022(6) 0.044(6) -0.003(6)
O2A 0.069(6) 0.089(14) 0.085(8) 0.008(8) 0.022(5) 0.020(8)

loop_
_atom_type_symbol
_atom_type_description
_atom_type_scat_dispersion_real
_atom_type_scat_dispersion_imag
_atom_type_scat_source
C C 0.0033 0.0016 'International Tables Vol C Tables 4.2.6.8 and 6.1.1.4'
H H 0.0000 0.0000 'International Tables Vol C Tables 4.2.6.8 and 6.1.1.4'
N N 0.0061 0.0033 'International Tables Vol C Tables 4.2.6.8 and 6.1.1.4'
O O 0.0106 0.0060 'International Tables Vol C Tables 4.2.6.8 and 6.1.1.4'
S S 0.1246 0.1234 'International Tables Vol C Tables 4.2.6.8 and 6.1.1.4'
Zn Zn 0.2839 1.4301 'International Tables Vol C Tables 4.2.6.8 and 6.1.1.4'

loop_
_geom_angle_atom_site_label_1
_geom_angle_atom_site_label_2
_geom_angle_atom_site_label_3
_geom_angle
_geom_angle_site_symmetry_1
_geom_angle_site_symmetry_3
_geom_angle_publ_flag
O4 Zn1 C9 29.8(6) . . ?
O4 Zn1 O2A 145.7(9) . 4_675 ?
O3 Zn1 O4 60.0(4) . . ?
O3 Zn1 N1 101.6(6) . . ?
O3 Zn1 O1 96.8(13) . 4_675 ?
O3 Zn1 O2 109.1(11) . 4_675 ?
O3 Zn1 C9 30.2(5) . . ?
O3 Zn1 O2A 101.5(10) . 4_675 ?
N3 Zn1 O4 89.3(5) . . ?
N3 Zn1 O3 141.1(6) . . ?
N3 Zn1 N1 78.46(18) . . ?
N3 Zn1 O1 105.2(11) . 4_675 ?
N3 Zn1 O2 109.7(9) . 4_675 ?
N3 Zn1 C9 116.2(17) . . ?
N3 Zn1 O4A 93.1(5) . . ?
N3 Zn1 C9A 114.8(17) . . ?
N3 Zn1 O2A 116.6(8) . 4_675 ?
N1 Zn1 O4 128.8(7) . . ?
N1 Zn1 O1 144.4(6) . 4_675 ?
N1 Zn1 C9 119(2) . . ?
N1 Zn1 O4A 138.4(7) . . ?
N1 Zn1 C9A 120(2) . . ?
N1 Zn1 O2A 80.8(4) . 4_675 ?
O1 Zn1 O4 86.9(9) 4_675 . ?
O1 Zn1 C9 92(3) 4_675 . ?
O1 Zn1 O2A 65.7(7) 4_675 4_675 ?
O2 Zn1 O4 143.0(9) 4_675 . ?
O2 Zn1 N1 87.0(5) 4_675 . ?
O2 Zn1 O1 58.1(4) 4_675 4_675 ?
O2 Zn1 C9 131(3) 4_675 . ?
O2 Zn1 O2A 10.7(12) 4_675 4_675 ?
O4A Zn1 C9A 29.5(5) . . ?
O4A Zn1 O2A 136.9(9) . 4_675 ?
O3A Zn1 N3 130.8(6) . . ?
O3A Zn1 N1 95.5(6) . . ?
O3A Zn1 O4A 59.6(4) . . ?
O3A Zn1 C9A 30.2(7) . . ?
O3A Zn1 O2A 110.3(10) . 4_675 ?
O1A Zn1 N3 111.2(12) 4_675 . ?
O1A Zn1 N1 137.1(6) 4_675 . ?
O1A Zn1 O4A 84.0(10) 4_675 . ?
O1A Zn1 C9A 94(3) 4_675 . ?
O1A Zn1 O3A 105.9(14) 4_675 . ?
O1A Zn1 O2A 57.2(4) 4_675 4_675 ?
O2A Zn1 C9A 127(2) 4_675 . ?
C10 S1 C11 89.9(3) . . ?
C9 O4 Zn1 83.9(11) . . ?
C9 O3 Zn1 96.1(10) . . ?
C13 N2 C19 106.8(4) . . ?
C13 N2 C20 128.1(5) . . ?
C19 N2 C20 125.1(5) . . ?
C13 N3 Zn1 115.6(4) . . ?
C13 N3 C14 106.0(4) . . ?
C14 N3 Zn1 138.2(4) . . ?
C12 N1 Zn1 112.5(4) . . ?
C10 N1 Zn1 136.4(4) . . ?
C10 N1 C12 109.9(5) . . ?
C1 O1 Zn1 85.0(11) . 4_576 ?
N2 C13 C12 128.7(5) . . ?
N3 C13 N2 112.1(5) . . ?
N3 C13 C12 119.2(5) . . ?
C14 C19 N2 105.9(5) . . ?
C18 C19 N2 131.8(5) . . ?
C18 C19 C14 122.3(6) . . ?
N3 C14 C15 129.5(5) . . ?
C19 C14 N3 109.2(5) . . ?
C19 C14 C15 121.4(6) . . ?
C22 C21 C20 121.5(5) . . ?
C22 C21 C23 117.9(5) . 3_665 ?
C23 C21 C20 120.6(6) 3_665 . ?
C3 C4 C5 118.9(5) . . ?
C3 C4 C9 119.9(13) . . ?
C3 C4 C9A 123.4(13) . . ?
C5 C4 C9 121.2(14) . . ?
C5 C4 C9A 117.7(13) . . ?
N1 C12 C13 113.5(5) . . ?
C11 C12 N1 113.2(5) . . ?
C11 C12 C13 133.3(5) . . ?
C1 O2 Zn1 96.5(12) . 4_576 ?
C6 C8 H8 119.5 . . ?
C2 C8 H8 119.5 . . ?
C2 C8 C6 121.0(5) . . ?
C8 C6 C7 120.9(5) . . ?
C5 C6 C8 117.1(5) . . ?
C5 C6 C7 121.9(5) . . ?
C4 C3 H3 120.1 . . ?
C4 C3 C2 119.7(5) . . ?
C2 C3 H3 120.1 . . ?
C8 C2 C3 120.4(5) . . ?
C8 C2 C1 118.5(10) . . ?
C8 C2 C1A 120.7(11) . . ?
C3 C2 C1 120.7(11) . . ?
C3 C2 C1A 117.5(11) . . ?
N2 C20 C21 113.6(5) . . ?
N2 C20 H20A 108.8 . . ?
N2 C20 H20B 108.8 . . ?
C21 C20 H20A 108.8 . . ?
C21 C20 H20B 108.8 . . ?
H20A C20 H20B 107.7 . . ?
C4 C5 H5 118.6 . . ?
C6 C5 C4 122.8(6) . . ?
C6 C5 H5 118.6 . . ?
O4 C9 Zn1 66.4(9) . . ?
O4 C9 O3 120.1(13) . . ?
O4 C9 C4 120.2(17) . . ?
O3 C9 Zn1 53.7(8) . . ?
O3 C9 C4 120(2) . . ?
C4 C9 Zn1 173(4) . . ?
C19 C18 H18 121.8 . . ?
C17 C18 C19 116.4(6) . . ?
C17 C18 H18 121.8 . . ?
C14 C15 H15 122.5 . . ?
C16 C15 C14 115.0(6) . . ?
C16 C15 H15 122.5 . . ?
S1 C11 H11 124.6 . . ?
C12 C11 S1 110.8(4) . . ?
C12 C11 H11 124.6 . . ?
S1 C10 H10 121.9 . . ?
N1 C10 S1 116.2(5) . . ?
N1 C10 H10 121.9 . . ?
C6 C7 H7A 109.5 . . ?
C6 C7 H7B 109.5 . . ?
C6 C7 H7C 109.5 . . ?
H7A C7 H7B 109.5 . . ?
H7A C7 H7C 109.5 . . ?
H7B C7 H7C 109.5 . . ?
C15 C16 H16 118.3 . . ?
C17 C16 C15 123.4(7) . . ?
C17 C16 H16 118.3 . . ?
C21 C22 H22 119.3 . . ?
C21 C22 C23 121.3(6) . . ?
C23 C22 H22 119.3 . . ?
C21 C23 C22 120.8(6) 3_665 . ?
C21 C23 H23 119.6 3_665 . ?
C22 C23 H23 119.6 . . ?
C18 C17 H17 119.3 . . ?
C16 C17 C18 121.5(6) . . ?
C16 C17 H17 119.3 . . ?
O1 C1 Zn1 65.7(11) . 4_576 ?
O1 C1 C2 121.7(15) . . ?
O2 C1 Zn1 54.8(11) . 4_576 ?
O2 C1 O1 120.4(14) . . ?
O2 C1 C2 116.4(14) . . ?
C2 C1 Zn1 164.4(11) . 4_576 ?
H1WA O1W H1WB 109.4 . . ?
H2WA O2W H2WB 107.1 . . ?
C9A O4A Zn1 82.7(9) . . ?
C4 C9A Zn1 168(2) . . ?
O4A C9A Zn1 67.8(9) . . ?
O4A C9A C4 123(2) . . ?
O4A C9A O3A 120.3(13) . . ?
O3A C9A Zn1 52.6(9) . . ?
O3A C9A C4 116.7(18) . . ?
C9A O3A Zn1 97.2(14) . . ?
C2 C1A Zn1 165.0(10) . 4_576 ?
O1A C1A C2 116.8(14) . . ?
O2A C1A C2 121.8(15) . . ?
O2A C1A O1A 120.2(14) . . ?

loop_
_geom_bond_atom_site_label_1
_geom_bond_atom_site_label_2
_geom_bond_distance
_geom_bond_site_symmetry_2
_geom_bond_publ_flag
Zn1 O4 2.347(17) . ?
Zn1 O3 2.064(16) . ?
Zn1 N3 2.047(4) . ?
Zn1 N1 2.155(5) . ?
Zn1 O1 2.34(2) 4_675 ?
Zn1 O2 2.10(2) 4_675 ?
Zn1 C9 2.547(12) . ?
Zn1 O4A 2.386(17) . ?
Zn1 C9A 2.555(12) . ?
Zn1 O3A 2.046(17) . ?
Zn1 O1A 1.98(2) 4_675 ?
Zn1 O2A 2.45(2) 4_675 ?
S1 C11 1.702(6) . ?
S1 C10 1.672(7) . ?
O4 C9 1.27(2) . ?
O3 C9 1.29(2) . ?
N2 C13 1.347(6) . ?
N2 C19 1.407(7) . ?
N2 C20 1.465(6) . ?
N3 C13 1.338(6) . ?
N3 C14 1.387(7) . ?
N1 C12 1.397(7) . ?
N1 C10 1.315(7) . ?
O1 C1 1.256(13) . ?
C13 C12 1.441(7) . ?
C19 C14 1.387(7) . ?
C19 C18 1.382(8) . ?
C14 C15 1.392(8) . ?
C21 C20 1.500(7) . ?
C21 C22 1.363(8) . ?
C21 C23 1.364(8) 3_665 ?
C4 C3 1.369(8) . ?
C4 C5 1.389(8) . ?
C4 C9 1.458(12) . ?
C4 C9A 1.463(12) . ?
C12 C11 1.369(7) . ?
O2 C1 1.239(12) . ?
C8 H8 0.9300 . ?
C8 C6 1.389(7) . ?
C8 C2 1.379(7) . ?
C6 C5 1.382(8) . ?
C6 C7 1.486(8) . ?
C3 H3 0.9300 . ?
C3 C2 1.394(7) . ?
C2 C1 1.532(13) . ?
C2 C1A 1.529(13) . ?
C20 H20A 0.9700 . ?
C20 H20B 0.9700 . ?
C5 H5 0.9300 . ?
C18 H18 0.9300 . ?
C18 C17 1.371(9) . ?
C15 H15 0.9300 . ?
C15 C16 1.387(9) . ?
C11 H11 0.9300 . ?
C10 H10 0.9300 . ?
C7 H7A 0.9600 . ?
C7 H7B 0.9600 . ?
C7 H7C 0.9600 . ?
C16 H16 0.9300 . ?
C16 C17 1.369(9) . ?
C22 H22 0.9300 . ?
C22 C23 1.376(9) . ?
C23 H23 0.9300 . ?
C17 H17 0.9300 . ?
O1W H1WA 0.8505 . ?
O1W H1WB 0.8501 . ?
O2W H2WA 0.8506 . ?
O2W H2WB 1.0405 . ?
O4A C9A 1.27(2) . ?
C9A O3A 1.29(2) . ?
O1A C1A 1.273(13) . ?
C1A O2A 1.216(12) . ?

loop_
_geom_torsion_atom_site_label_1
_geom_torsion_atom_site_label_2
_geom_torsion_atom_site_label_3
_geom_torsion_atom_site_label_4
_geom_torsion
_geom_torsion_site_symmetry_1
_geom_torsion_site_symmetry_2
_geom_torsion_site_symmetry_3
_geom_torsion_site_symmetry_4
_geom_torsion_publ_flag
Zn1 O4 C9 O3 0(9) . . . . ?
Zn1 O4 C9 C4 -178(9) . . . . ?
Zn1 O3 C9 O4 0(10) . . . . ?
Zn1 O3 C9 C4 177(8) . . . . ?
Zn1 N3 C13 N2 -176.2(3) . . . . ?
Zn1 N3 C13 C12 2.7(6) . . . . ?
Zn1 N3 C14 C19 174.0(4) . . . . ?
Zn1 N3 C14 C15 -6.2(9) . . . . ?
Zn1 N1 C12 C13 9.6(6) . . . . ?
Zn1 N1 C12 C11 -171.3(4) . . . . ?
Zn1 N1 C10 S1 167.5(3) . . . . ?
Zn1 O1 C1 O2 1(3) 4_576 . . . ?
Zn1 O1 C1 C2 -164.4(17) 4_576 . . . ?
Zn1 O2 C1 O1 -1(3) 4_576 . . . ?
Zn1 O2 C1 C2 165.0(16) 4_576 . . . ?
Zn1 O4A C9A C4 -175(10) . . . . ?
Zn1 O4A C9A O3A 4(8) . . . . ?
Zn1 O1A C1A C2 173.0(18) 4_576 . . . ?
Zn1 O1A C1A O2A 5(3) 4_576 . . . ?
N2 C13 C12 N1 170.2(5) . . . . ?
N2 C13 C12 C11 -8.7(10) . . . . ?
N2 C19 C14 N3 0.8(6) . . . . ?
N2 C19 C14 C15 -179.0(5) . . . . ?
N2 C19 C18 C17 178.1(6) . . . . ?
N3 C13 C12 N1 -8.5(7) . . . . ?
N3 C13 C12 C11 172.6(6) . . . . ?
N3 C14 C15 C16 -179.6(6) . . . . ?
N1 C12 C11 S1 1.0(6) . . . . ?
C13 N2 C19 C14 -1.0(6) . . . . ?
C13 N2 C19 C18 -179.1(6) . . . . ?
C13 N2 C20 C21 87.2(7) . . . . ?
C13 N3 C14 C19 -0.3(6) . . . . ?
C13 N3 C14 C15 179.4(6) . . . . ?
C13 C12 C11 S1 179.9(5) . . . . ?
C19 N2 C13 N3 0.8(6) . . . . ?
C19 N2 C13 C12 -177.9(5) . . . . ?
C19 N2 C20 C21 -92.9(6) . . . . ?
C19 C14 C15 C16 0.1(8) . . . . ?
C19 C18 C17 C16 0.6(9) . . . . ?
C14 N3 C13 N2 -0.3(6) . . . . ?
C14 N3 C13 C12 178.5(5) . . . . ?
C14 C19 C18 C17 0.3(9) . . . . ?
C14 C15 C16 C17 0.9(10) . . . . ?
C21 C22 C23 C21 -1.1(11) . . . 3_665 ?
C4 C3 C2 C8 0.0(9) . . . . ?
C4 C3 C2 C1 172.4(9) . . . . ?
C4 C3 C2 C1A -166.6(9) . . . . ?
C4 C9A O3A Zn1 174(7) . . . . ?
C12 N1 C10 S1 1.0(7) . . . . ?
C8 C6 C5 C4 0.3(9) . . . . ?
C8 C2 C1 Zn1 -89(5) . . . 4_576 ?
C8 C2 C1 O1 26(3) . . . . ?
C8 C2 C1 O2 -140.3(19) . . . . ?
C8 C2 C1A Zn1 74(6) . . . 4_576 ?
C8 C2 C1A O1A 54(3) . . . . ?
C8 C2 C1A O2A -139(2) . . . . ?
C6 C8 C2 C3 -1.5(9) . . . . ?
C6 C8 C2 C1 -174.1(9) . . . . ?
C6 C8 C2 C1A 164.6(9) . . . . ?
C3 C4 C5 C6 -1.8(9) . . . . ?
C3 C4 C9 O4 -160(6) . . . . ?
C3 C4 C9 O3 22(11) . . . . ?
C3 C4 C9A Zn1 23(38) . . . . ?
C3 C4 C9A O4A 180(6) . . . . ?
C3 C4 C9A O3A 1(11) . . . . ?
C3 C2 C1 Zn1 99(6) . . . 4_576 ?
C3 C2 C1 O1 -147(2) . . . . ?
C3 C2 C1 O2 47(2) . . . . ?
C3 C2 C1A Zn1 -119(6) . . . 4_576 ?
C3 C2 C1A O1A -140(2) . . . . ?
C3 C2 C1A O2A 28(2) . . . . ?
C2 C8 C6 C5 1.4(9) . . . . ?
C2 C8 C6 C7 -175.8(6) . . . . ?
C2 C1A O2A Zn1 -171.3(18) . . . 4_576 ?
C20 N2 C13 N3 -179.2(5) . . . . ?
C20 N2 C13 C12 2.0(9) . . . . ?
C20 N2 C19 C14 179.1(5) . . . . ?
C20 N2 C19 C18 1.0(9) . . . . ?
C20 C21 C22 C23 178.8(5) . . . . ?
C5 C4 C3 C2 1.6(8) . . . . ?
C5 C4 C9 O4 21(12) . . . . ?
C5 C4 C9 O3 -157(6) . . . . ?
C5 C4 C9A Zn1 -156(32) . . . . ?
C5 C4 C9A O4A 1(12) . . . . ?
C5 C4 C9A O3A -178(6) . . . . ?
C9 C4 C3 C2 -177(5) . . . . ?
C9 C4 C5 C6 177(5) . . . . ?
C18 C19 C14 N3 179.1(5) . . . . ?
C18 C19 C14 C15 -0.7(9) . . . . ?
C15 C16 C17 C18 -1.2(11) . . . . ?
C11 S1 C10 N1 -0.4(5) . . . . ?
C10 S1 C11 C12 -0.4(5) . . . . ?
C10 N1 C12 C13 179.6(5) . . . . ?
C10 N1 C12 C11 -1.3(7) . . . . ?
C7 C6 C5 C4 177.4(6) . . . . ?
C22 C21 C20 N2 42.7(8) . . . . ?
C23 C21 C20 N2 -139.6(5) 3_665 . . . ?
C23 C21 C22 C23 1.0(10) 3_665 . . . ?
O4A C9A O3A Zn1 -5(10) . . . . ?
C9A C4 C3 C2 -177(5) . . . . ?
C9A C4 C5 C6 177(5) . . . . ?
O1A C1A O2A Zn1 -4(3) . . . 4_576 ?
